data_7707695
loop_
_publ_author_name
'Liu, Qian-Qian'
'Wang, Xiu-Li'
'Lin, Hong-Yan'
'Chang, Zhi-Han'
'Zhang, Yu-Chen'
'Tian, Yuan'
'Lu, Jun-Jun'
'Yu, Le'

_publ_section_title
;
 Two new polyoxometalate-based metal-organic complexes for the detection
 of trace Cr(VI) and their capacitor performance.
;
_journal_issue 27
_journal_name_full 'Dalton transactions (Cambridge, England : 2003)'
_journal_page_first 9450
_journal_page_last 9456
_journal_paper_doi 10.1039/d1dt01247a
_journal_volume 50
_journal_year 2021
_chemical_formula_moiety 'C24 H24 Cu2 Mo12 N12 O44 P'
_chemical_formula_sum 'C24 H24 Cu2 Mo12 N12 O44 P'
_chemical_formula_weight 2493.88
_space_group_crystal_system monoclinic
_space_group_IT_number 12
_space_group_name_Hall '-C 2y'
_space_group_name_H-M_alt 'C 1 2/m 1'
_atom_sites_solution_hydrogens geom
_atom_sites_solution_primary iterative
_audit_creation_date 2020-11-02
_audit_creation_method
;
Olex2 1.3-alpha
(compiled 2020.10.28 svn.r5b043f8a for OlexSys, GUI svn.r6176)
;
_audit_update_record
;
2020-11-11 deposited with the CCDC.	2021-05-31 downloaded from the CCDC.
;
_cell_angle_alpha 90
_cell_angle_beta 119.4080(10)
_cell_angle_gamma 90
_cell_formula_units_Z 2
_cell_length_a 15.5819(7)
_cell_length_b 16.9947(7)
_cell_length_c 13.2208(6)
_cell_measurement_reflns_used 3650
_cell_measurement_temperature 296.15
_cell_measurement_theta_max 25.127
_cell_measurement_theta_min 1.628
_cell_volume 3049.9(2)
_computing_cell_refinement 'SAINT+ Ver. 2016.5-0 (Bruker-AXS, 2016)'
_computing_data_collection 'APEX3 Ver. 2016.5-0 (Bruker-AXS, 2016)'
_computing_data_reduction 'SAINT+ Ver. 2016.5-0 (Bruker-AXS, 2016)'
_computing_molecular_graphics 'OLEX2 (Dolomanov et al., 2009)'
_computing_publication_material 'OLEX2 (Dolomanov et al., 2009)'
_computing_structure_refinement 'XL (Sheldrick, 2015b)'
_computing_structure_solution 'XT (Sheldrick, 2015a)'
_diffrn_ambient_temperature 296.15
_diffrn_detector 'charge-coupled device (CCD) area detector'
_diffrn_detector_area_resol_mean 7.9
_diffrn_detector_type 'Bruker APEX II'
_diffrn_measured_fraction_theta_full 0.999
_diffrn_measured_fraction_theta_max 0.953
_diffrn_measurement_device 'three-circle diffractometer'
_diffrn_measurement_device_type 'Bruker APEX II Quazar'
_diffrn_measurement_method '0.5\% \w and 0.5\% \f scans'
_diffrn_radiation_collimation 'focusing mirrors'
_diffrn_radiation_detector 'Bruker APEX II'
_diffrn_radiation_monochromator 'mirror optics'
_diffrn_radiation_probe x-ray
_diffrn_radiation_type 'Mo K\a'
_diffrn_radiation_wavelength 0.71073
_diffrn_radiation_xray_symbol K-L~3~
_diffrn_reflns_av_R_equivalents 0.0363
_diffrn_reflns_av_unetI/netI 0.0425
_diffrn_reflns_Laue_measured_fraction_full 0.999
_diffrn_reflns_Laue_measured_fraction_max 0.953
_diffrn_reflns_limit_h_max 21
_diffrn_reflns_limit_h_min -22
_diffrn_reflns_limit_k_max 24
_diffrn_reflns_limit_k_min -18
_diffrn_reflns_limit_l_max 19
_diffrn_reflns_limit_l_min -18
_diffrn_reflns_number 12902
_diffrn_reflns_point_group_measured_fraction_full 0.999
_diffrn_reflns_point_group_measured_fraction_max 0.953
_diffrn_reflns_theta_full 25.242
_diffrn_reflns_theta_max 31.491
_diffrn_reflns_theta_min 1.768
_diffrn_source 'microfocus sealed X-ray tube'
_diffrn_source_type 'Incoatec I\ms'
_exptl_absorpt_coefficient_mu 3.195
_exptl_absorpt_correction_T_max 0.87
_exptl_absorpt_correction_T_min 0.86
_exptl_absorpt_correction_type multi-scan
_exptl_absorpt_process_details
;
SADABS-2016/2 (Krause et al., 2015) was used for absorption correction.
;
_exptl_crystal_colour green
_exptl_crystal_colour_primary green
_exptl_crystal_density_diffrn 2.716
_exptl_crystal_density_method 'not measured'
_exptl_crystal_description block
_exptl_crystal_F_000 2362
_exptl_crystal_size_max 0.24
_exptl_crystal_size_mid 0.22
_exptl_crystal_size_min 0.2
_refine_diff_density_max 1.107
_refine_diff_density_min -1.209
_refine_diff_density_rms 0.134
_refine_ls_extinction_method none
_refine_ls_goodness_of_fit_ref 1.035
_refine_ls_hydrogen_treatment constr
_refine_ls_matrix_type full
_refine_ls_number_parameters 255
_refine_ls_number_reflns 4980
_refine_ls_number_restraints 0
_refine_ls_restrained_S_all 1.035
_refine_ls_R_factor_all 0.0669
_refine_ls_R_factor_gt 0.0430
_refine_ls_shift/su_max 0.001
_refine_ls_shift/su_mean 0.000
_refine_ls_structure_factor_coef Fsqd
_refine_ls_weighting_details 'w=1/[\s^2^(Fo^2^)+(0.0367P)^2^+13.1348P] where P=(Fo^2^+2Fc^2^)/3'
_refine_ls_weighting_scheme calc
_refine_ls_wR_factor_gt 0.0960
_refine_ls_wR_factor_ref 0.1082
_reflns_Friedel_coverage 0.000
_reflns_number_gt 3481
_reflns_number_total 4980
_reflns_threshold_expression 'I > 2\s(I)'
_cod_data_source_file d1dt01247a2.cif
_cod_data_source_block 2_sq
_cod_depositor_comments 'Adding full bibliography for 7707694--7707695.cif.'
_cod_database_code 7707695
_shelx_shelxl_version_number 2018/3
_shelx_space_group_comment
;
The symmetry employed for this shelxl refinement is uniquely defined
by the following loop, which should always be used as a source of
symmetry information in preference to the above space-group names.
They are only intended as comments.
;
_shelx_estimated_absorpt_t_max 0.567
_shelx_estimated_absorpt_t_min 0.514
_olex2_refinement_description
;
1. Fixed Uiso
 At 1.2 times of:
  All C(H) groups, All C(H,H) groups, All N(H) groups
2. Others
 Fixed Sof: N3(0.5) H3A(0.5) O13(0.25) O14(0.25) O15(0.5) C6(0.5) H6A(0.5)
 H6B(0.5) C6A(0.5) H6AA(0.5) H6AB(0.5) N16(0.5) H16(0.5)
3.a Secondary CH2 refined with riding coordinates:
 C6(H6A,H6B), C6A(H6AA,H6AB)
3.b Aromatic/amide H refined with riding coordinates:
 C1(H1), C3(H3), C4(H4), N3(H3A), N16(H16)
;
_olex2_submission_special_instructions 'No special instructions were received'

loop_
_space_group_symop_operation_xyz
'x, y, z'
'-x, y, -z'
'x+1/2, y+1/2, z'
'-x+1/2, y+1/2, -z'
'-x, -y, -z'
'x, -y, z'
'-x+1/2, -y+1/2, -z'
'x+1/2, -y+1/2, z'

loop_
_atom_site_label
_atom_site_type_symbol
_atom_site_fract_x
_atom_site_fract_y
_atom_site_fract_z
_atom_site_U_iso_or_equiv
_atom_site_adp_type
_atom_site_occupancy
_atom_site_site_symmetry_order
_atom_site_calc_flag
_atom_site_refinement_flags_posn
_atom_site_refinement_flags_adp
_atom_site_refinement_flags_occupancy
_atom_site_disorder_assembly
_atom_site_disorder_group
Mo1 Mo 0.500000 0.79023(3) 0.500000 0.04037(14) Uani 1 2 d S T P . .
Mo2 Mo 0.68875(3) 0.89590(2) 0.48037(4) 0.04213(12) Uani 1 1 d . . . . .
Mo3 Mo 0.68142(3) 0.89510(2) 0.74538(4) 0.04451(12) Uani 1 1 d . . . . .
Mo4 Mo 0.50672(5) 1.000000 0.23574(6) 0.0591(2) Uani 1 2 d S T P . .
Cu1 Cu 0.750000 0.750000 1.000000 0.0697(3) Uani 1 2 d S . P . .
P1 P 0.500000 1.000000 0.500000 0.0211(3) Uani 1 4 d S T P . .
O4 O 0.5937(3) 0.8131(3) 0.6580(4) 0.0790(14) Uani 1 1 d . . . . .
O6 O 0.7405(5) 1.000000 0.5080(5) 0.079(2) Uani 1 2 d S T P . .
O3 O 0.7772(3) 0.8471(3) 0.4741(4) 0.0724(12) Uani 1 1 d . . . . .
O2 O 0.7646(3) 0.8452(2) 0.8606(3) 0.0644(11) Uani 1 1 d . . . . .
O5 O 0.7331(3) 0.8909(3) 0.6450(3) 0.0677(12) Uani 1 1 d . . . . .
O1 O 0.7450(3) 0.6609(3) 0.9051(4) 0.0769(13) Uani 1 1 d . . . . .
O7 O 0.7295(5) 1.000000 0.7851(8) 0.093(3) Uani 1 2 d S T P . .
O8 O 0.5126(5) 1.000000 0.1149(5) 0.098(3) Uani 1 2 d S T P . .
N1 N 0.6075(3) 0.7461(3) 0.9029(4) 0.0578(12) Uani 1 1 d . . . . .
O9 O 0.6004(3) 0.8143(3) 0.4642(4) 0.0787(14) Uani 1 1 d . . . . .
O10 O 0.6052(4) 0.9242(3) 0.3262(4) 0.0918(17) Uani 1 1 d . . . . .
O11 O 0.500000 0.6930(3) 0.500000 0.083(2) Uani 1 2 d S T P . .
N2 N 0.4438(4) 0.7865(3) 0.8408(5) 0.0717(15) Uani 1 1 d . . . . .
C1 C 0.4756(4) 0.6800(4) 0.7456(6) 0.0688(17) Uani 1 1 d . . . . .
H1 H 0.451623 0.641738 0.687805 0.083 Uiso 1 1 calc R U . . .
O12 O 0.5888(4) 0.9227(3) 0.7940(6) 0.104(2) Uani 1 1 d . . . . .
C2 C 0.5758(4) 0.6891(3) 0.8219(5) 0.0600(15) Uani 1 1 d . . . . .
C3 C 0.4141(4) 0.7306(4) 0.7605(6) 0.0708(19) Uani 1 1 d . . . . .
H3 H 0.346711 0.725450 0.710679 0.085 Uiso 1 1 calc R U . . .
C4 C 0.5420(4) 0.7922(4) 0.9093(5) 0.0673(18) Uani 1 1 d . . . . .
H4 H 0.565619 0.831531 0.965394 0.081 Uiso 1 1 calc R U . . .
C7 C 0.6583(4) 0.6427(4) 0.8282(7) 0.0714(18) Uani 1 1 d . . . . .
N3 N 0.6499(15) 0.5813(17) 0.7823(13) 0.078(6) Uani 0.5 1 d . . P A 1
H3A H 0.591679 0.566691 0.731182 0.094 Uiso 0.5 1 calc R U P A 1
O13 O 0.5667(5) 1.000000 0.6361(6) 0.0264(15) Uani 0.5 2 d S T P . .
O14 O 0.5720(5) 1.000000 0.4519(6) 0.0276(15) Uani 0.5 2 d S T P . .
O15 O 0.5613(4) 1.0735(3) 0.5361(4) 0.0282(11) Uani 0.5 1 d . . P . .
C6 C 0.7363(11) 0.5259(8) 0.8081(16) 0.085(5) Uani 0.5 1 d . . P A 1
H6A H 0.758553 0.541016 0.754055 0.102 Uiso 0.5 1 calc R U P A 1
H6B H 0.788573 0.541010 0.884494 0.102 Uiso 0.5 1 calc R U P A 1
C6A C 0.7083(13) 0.5421(12) 0.7266(19) 0.108(7) Uani 0.5 1 d . . P A 2
H6AA H 0.770802 0.558606 0.791284 0.129 Uiso 0.5 1 calc R U P A 2
H6AB H 0.708352 0.558603 0.656438 0.129 Uiso 0.5 1 calc R U P A 2
N16 N 0.6346(17) 0.5859(15) 0.7331(13) 0.076(5) Uani 0.5 1 d . . P A 2
H16 H 0.574152 0.579475 0.680498 0.091 Uiso 0.5 1 calc R U P A 2

loop_
_atom_site_aniso_label
_atom_site_aniso_U_11
_atom_site_aniso_U_22
_atom_site_aniso_U_33
_atom_site_aniso_U_23
_atom_site_aniso_U_13
_atom_site_aniso_U_12
Mo1 0.0368(3) 0.0224(2) 0.0527(3) 0.000 0.0148(3) 0.000
Mo2 0.0322(2) 0.0418(2) 0.0535(3) -0.00411(17) 0.02191(19) 0.00924(15)
Mo3 0.0343(2) 0.0410(2) 0.0457(2) 0.01834(17) 0.00994(18) 0.00814(16)
Mo4 0.0518(4) 0.0993(6) 0.0367(3) 0.000 0.0297(3) 0.000
Cu1 0.0332(5) 0.0809(7) 0.0632(6) 0.0269(5) -0.0008(4) -0.0140(4)
P1 0.0208(8) 0.0175(7) 0.0236(9) 0.000 0.0100(7) 0.000
O4 0.058(3) 0.117(4) 0.055(2) -0.005(2) 0.022(2) -0.043(3)
O6 0.114(5) 0.037(3) 0.041(3) 0.000 0.002(3) 0.000
O3 0.043(2) 0.075(3) 0.105(3) -0.033(2) 0.041(2) 0.0038(19)
O2 0.044(2) 0.071(3) 0.054(2) 0.0284(19) 0.0049(17) -0.0002(18)
O5 0.052(2) 0.101(3) 0.047(2) -0.010(2) 0.0220(19) -0.036(2)
O1 0.042(2) 0.076(3) 0.088(3) 0.018(2) 0.013(2) -0.012(2)
O7 0.103(5) 0.040(3) 0.200(8) 0.000 0.122(6) 0.000
O8 0.074(4) 0.191(8) 0.035(3) 0.000 0.032(3) 0.000
N1 0.037(2) 0.065(3) 0.054(3) 0.027(2) 0.009(2) -0.011(2)
O9 0.056(3) 0.115(4) 0.059(2) -0.019(2) 0.023(2) -0.040(2)
O10 0.105(4) 0.064(3) 0.044(2) -0.012(2) -0.011(2) 0.002(3)
O11 0.115(6) 0.028(3) 0.120(5) 0.000 0.068(5) 0.000
N2 0.044(3) 0.089(4) 0.066(3) 0.026(3) 0.014(2) -0.010(3)
C1 0.041(3) 0.066(4) 0.073(4) 0.013(3) 0.008(3) -0.018(3)
O12 0.096(4) 0.064(3) 0.210(6) 0.014(3) 0.119(4) -0.001(3)
C2 0.039(3) 0.058(3) 0.064(3) 0.025(3) 0.011(3) -0.009(2)
C3 0.036(3) 0.081(4) 0.067(4) 0.026(3) 0.003(3) -0.018(3)
C4 0.051(3) 0.083(4) 0.053(3) 0.027(3) 0.014(3) -0.017(3)
C7 0.047(3) 0.064(4) 0.088(5) 0.017(4) 0.022(3) -0.014(3)
N3 0.038(7) 0.107(13) 0.063(11) -0.025(12) 0.005(8) -0.024(7)
O13 0.024(4) 0.032(4) 0.020(3) 0.000 0.009(3) 0.000
O14 0.027(4) 0.031(4) 0.023(4) 0.000 0.011(3) 0.000
O15 0.026(2) 0.022(2) 0.031(3) -0.003(2) 0.010(2) -0.004(2)
C6 0.051(8) 0.074(12) 0.117(13) -0.015(8) 0.031(9) 0.000(6)
C6A 0.063(11) 0.138(16) 0.129(16) 0.038(13) 0.053(12) 0.003(10)
N16 0.062(10) 0.071(8) 0.062(11) -0.011(10) 0.006(9) -0.020(7)

loop_
_atom_type_symbol
_atom_type_description
_atom_type_scat_dispersion_real
_atom_type_scat_dispersion_imag
_atom_type_scat_source
C C 0.0033 0.0016 'International Tables Vol C Tables 4.2.6.8 and 6.1.1.4'
H H 0.0000 0.0000 'International Tables Vol C Tables 4.2.6.8 and 6.1.1.4'
Cu Cu 0.3201 1.2651 'International Tables Vol C Tables 4.2.6.8 and 6.1.1.4'
Mo Mo -1.6832 0.6857 'International Tables Vol C Tables 4.2.6.8 and 6.1.1.4'
N N 0.0061 0.0033 'International Tables Vol C Tables 4.2.6.8 and 6.1.1.4'
O O 0.0106 0.0060 'International Tables Vol C Tables 4.2.6.8 and 6.1.1.4'
P P 0.1023 0.0942 'International Tables Vol C Tables 4.2.6.8 and 6.1.1.4'

loop_
_geom_angle_atom_site_label_1
_geom_angle_atom_site_label_2
_geom_angle_atom_site_label_3
_geom_angle
_geom_angle_site_symmetry_1
_geom_angle_site_symmetry_3
_geom_angle_publ_flag
O4 Mo1 O4 156.5(3) 2_656 . ?
O4 Mo1 O15 92.1(2) . 5_676 ?
O4 Mo1 O15 65.22(18) 2_656 5_676 ?
O4 Mo1 O15 92.1(2) 2_656 6_575 ?
O4 Mo1 O15 65.22(19) . 6_575 ?
O9 Mo1 O4 87.9(2) 2_656 . ?
O9 Mo1 O4 87.93(19) . 2_656 ?
O9 Mo1 O4 87.01(17) 2_656 2_656 ?
O9 Mo1 O4 87.01(17) . . ?
O9 Mo1 O9 155.0(3) . 2_656 ?
O9 Mo1 O15 92.2(2) 2_656 6_575 ?
O9 Mo1 O15 63.5(2) 2_656 5_676 ?
O9 Mo1 O15 92.2(2) . 5_676 ?
O9 Mo1 O15 63.5(2) . 6_575 ?
O11 Mo1 O4 101.75(15) . . ?
O11 Mo1 O4 101.75(16) . 2_656 ?
O11 Mo1 O9 102.53(16) . 2_656 ?
O11 Mo1 O9 102.52(16) . . ?
O11 Mo1 O15 160.22(12) . 6_575 ?
O11 Mo1 O15 160.22(12) . 5_676 ?
O15 Mo1 O15 39.6(2) 5_676 6_575 ?
O6 Mo2 O5 86.6(2) . . ?
O6 Mo2 O14 64.4(3) . . ?
O6 Mo2 O15 94.2(3) . 6_575 ?
O3 Mo2 O6 101.0(3) . . ?
O3 Mo2 O5 100.9(2) . . ?
O3 Mo2 O9 101.9(2) . . ?
O3 Mo2 O10 103.1(2) . . ?
O3 Mo2 O14 160.2(2) . . ?
O3 Mo2 O15 158.5(2) . 6_575 ?
O5 Mo2 O14 91.9(2) . . ?
O5 Mo2 O15 64.67(17) . 6_575 ?
O9 Mo2 O6 156.9(3) . . ?
O9 Mo2 O5 86.15(17) . . ?
O9 Mo2 O14 93.9(2) . . ?
O9 Mo2 O15 62.87(19) . 6_575 ?
O10 Mo2 O6 88.5(2) . . ?
O10 Mo2 O5 155.9(2) . . ?
O10 Mo2 O9 89.2(2) . . ?
O10 Mo2 O14 64.9(2) . . ?
O10 Mo2 O15 92.3(2) . 6_575 ?
O14 Mo2 O15 41.30(19) . 6_575 ?
O4 Mo3 O7 157.5(3) . . ?
O4 Mo3 O12 87.0(2) . . ?
O4 Mo3 O13 94.4(2) . . ?
O2 Mo3 O4 100.8(2) . . ?
O2 Mo3 O5 102.5(2) . . ?
O2 Mo3 O7 101.6(3) . . ?
O2 Mo3 O12 101.3(2) . . ?
O2 Mo3 O13 158.4(2) . . ?
O5 Mo3 O4 88.42(17) . . ?
O5 Mo3 O7 89.0(2) . . ?
O5 Mo3 O12 156.2(2) . . ?
O5 Mo3 O13 93.1(2) . . ?
O7 Mo3 O13 63.4(3) . . ?
O12 Mo3 O7 86.4(2) . . ?
O12 Mo3 O13 64.1(2) . . ?
O8 Mo4 O10 101.4(2) . . ?
O8 Mo4 O10 101.4(2) . 6_575 ?
O8 Mo4 O12 102.3(2) . 5_676 ?
O8 Mo4 O12 102.3(2) . 2_656 ?
O8 Mo4 O13 158.9(3) . 5_676 ?
O8 Mo4 O14 156.6(3) . . ?
O10 Mo4 O10 85.0(3) . 6_575 ?
O10 Mo4 O13 94.1(2) . 5_676 ?
O10 Mo4 O13 94.1(2) 6_575 5_676 ?
O10 Mo4 O14 62.41(18) 6_575 . ?
O10 Mo4 O14 62.41(18) . . ?
O12 Mo4 O10 88.2(2) 2_656 . ?
O12 Mo4 O10 156.2(3) 2_656 6_575 ?
O12 Mo4 O10 156.2(3) 5_676 . ?
O12 Mo4 O10 88.3(2) 5_676 6_575 ?
O12 Mo4 O12 88.9(3) 2_656 5_676 ?
O12 Mo4 O13 63.7(2) 5_676 5_676 ?
O12 Mo4 O13 63.7(2) 2_656 5_676 ?
O12 Mo4 O14 94.3(2) 5_676 . ?
O12 Mo4 O14 94.3(2) 2_656 . ?
O13 Mo4 O14 44.4(2) 5_676 . ?
O1 Cu1 O2 89.03(17) 7_667 . ?
O1 Cu1 O2 90.97(17) . . ?
O1 Cu1 O1 180.0 7_667 . ?
O1 Cu1 N1 82.9(2) 7_667 7_667 ?
O1 Cu1 N1 82.9(2) . . ?
O1 Cu1 N1 97.1(2) . 7_667 ?
O1 Cu1 N1 97.1(2) 7_667 . ?
N1 Cu1 O2 88.69(14) 7_667 . ?
N1 Cu1 O2 91.31(14) . . ?
N1 Cu1 N1 180.0 7_667 . ?
O13 P1 O13 180.0(5) 5_676 . ?
O14 P1 O13 105.5(4) 5_676 5_676 ?
O14 P1 O13 74.5(4) . 5_676 ?
O14 P1 O13 105.5(4) . . ?
O14 P1 O13 74.5(4) 5_676 . ?
O14 P1 O14 180.0 5_676 . ?
O15 P1 O13 108.9(2) 6_575 5_676 ?
O15 P1 O13 108.9(2) 5_676 . ?
O15 P1 O13 108.9(2) 2_656 . ?
O15 P1 O13 71.1(2) 6_575 . ?
O15 P1 O13 71.1(2) 2_656 5_676 ?
O15 P1 O13 71.1(2) . . ?
O15 P1 O13 71.1(2) 5_676 5_676 ?
O15 P1 O13 108.9(2) . 5_676 ?
O15 P1 O14 110.4(2) . 5_676 ?
O15 P1 O14 69.6(2) . . ?
O15 P1 O14 69.6(2) 6_575 . ?
O15 P1 O14 69.6(2) 2_656 5_676 ?
O15 P1 O14 110.4(2) 2_656 . ?
O15 P1 O14 110.4(2) 6_575 5_676 ?
O15 P1 O14 69.6(2) 5_676 5_676 ?
O15 P1 O14 110.4(2) 5_676 . ?
O15 P1 O15 180.0 . 5_676 ?
O15 P1 O15 180.0 2_656 6_575 ?
O15 P1 O15 67.4(4) . 2_656 ?
O15 P1 O15 112.6(4) 2_656 5_676 ?
O15 P1 O15 67.4(4) 6_575 5_676 ?
O15 P1 O15 112.6(4) . 6_575 ?
Mo3 O4 Mo1 138.7(3) . . ?
Mo2 O6 Mo2 136.6(4) . 6_575 ?
Mo3 O2 Cu1 132.7(2) . . ?
Mo3 O5 Mo2 139.4(2) . . ?
C7 O1 Cu1 113.4(5) . . ?
Mo3 O7 Mo3 138.7(5) . 6_575 ?
C2 N1 Cu1 113.9(4) . . ?
C4 N1 Cu1 127.2(4) . . ?
C4 N1 C2 119.0(5) . . ?
Mo1 O9 Mo2 141.0(3) . . ?
Mo2 O10 Mo4 140.7(3) . . ?
C3 N2 C4 115.1(6) . . ?
C2 C1 H1 121.9 . . ?
C3 C1 H1 121.9 . . ?
C3 C1 C2 116.1(6) . . ?
Mo4 O12 Mo3 139.1(3) 5_676 . ?
N1 C2 C1 120.1(6) . . ?
N1 C2 C7 111.7(5) . . ?
C1 C2 C7 128.2(6) . . ?
N2 C3 C1 124.7(6) . . ?
N2 C3 H3 117.6 . . ?
C1 C3 H3 117.6 . . ?
N1 C4 N2 125.0(7) . . ?
N1 C4 H4 117.5 . . ?
N2 C4 H4 117.5 . . ?
O1 C7 C2 118.1(7) . . ?
O1 C7 N16 124.3(12) . . ?
C2 C7 N16 117.0(11) . . ?
N3 C7 O1 115.7(12) . . ?
N3 C7 C2 124.7(12) . . ?
C7 N3 H3A 117.9 . . ?
C7 N3 C6 124.2(15) . . ?
C6 N3 H3A 117.9 . . ?
Mo3 O13 Mo3 94.2(2) . 6_575 ?
Mo3 O13 Mo4 92.6(2) 6_575 5_676 ?
Mo3 O13 Mo4 92.6(2) . 5_676 ?
P1 O13 Mo3 123.9(2) . 6_575 ?
P1 O13 Mo3 123.9(2) . . ?
P1 O13 Mo4 121.1(4) . 5_676 ?
Mo2 O14 Mo2 93.4(3) . 6_575 ?
Mo2 O14 Mo4 91.8(2) . . ?
Mo2 O14 Mo4 91.8(2) 6_575 . ?
P1 O14 Mo2 125.3(2) . 6_575 ?
P1 O14 Mo2 125.3(2) . . ?
P1 O14 Mo4 119.9(4) . . ?
Mo1 O15 Mo2 92.09(17) 5_676 6_575 ?
P1 O15 Mo1 126.5(3) . 5_676 ?
P1 O15 Mo2 123.7(3) . 6_575 ?
N3 C6 H6A 105.4 . . ?
N3 C6 H6B 105.4 . . ?
C6 C6 N3 127.8(11) 6_565 . ?
C6 C6 H6A 105.4 6_565 . ?
C6 C6 H6B 105.4 6_565 . ?
H6A C6 H6B 106.0 . . ?
C6A C6A H6AA 106.8 6_565 . ?
C6A C6A H6AB 106.8 6_565 . ?
H6AA C6A H6AB 106.7 . . ?
N16 C6A C6A 122.0(12) . 6_565 ?
N16 C6A H6AA 106.8 . . ?
N16 C6A H6AB 106.8 . . ?
C7 N16 H16 119.1 . . ?
C6A N16 C7 121.8(17) . . ?
C6A N16 H16 119.1 . . ?

loop_
_geom_bond_atom_site_label_1
_geom_bond_atom_site_label_2
_geom_bond_distance
_geom_bond_site_symmetry_2
_geom_bond_publ_flag
Mo1 O4 1.910(4) . ?
Mo1 O4 1.910(4) 2_656 ?
Mo1 O9 1.888(4) . ?
Mo1 O9 1.888(4) 2_656 ?
Mo1 O11 1.652(5) . ?
Mo1 O15 2.461(5) 5_676 ?
Mo1 O15 2.461(5) 6_575 ?
Mo2 O6 1.904(3) . ?
Mo2 O3 1.645(3) . ?
Mo2 O5 1.936(4) . ?
Mo2 O9 1.891(4) . ?
Mo2 O10 1.864(4) . ?
Mo2 O14 2.431(5) . ?
Mo2 O15 2.488(5) 6_575 ?
Mo3 O4 1.896(4) . ?
Mo3 O2 1.668(3) . ?
Mo3 O5 1.861(4) . ?
Mo3 O7 1.905(3) . ?
Mo3 O12 1.904(4) . ?
Mo3 O13 2.434(5) . ?
Mo4 O8 1.644(5) . ?
Mo4 O10 1.909(5) 6_575 ?
Mo4 O10 1.909(5) . ?
Mo4 O12 1.876(5) 5_676 ?
Mo4 O12 1.876(5) 2_656 ?
Mo4 O13 2.466(7) 5_676 ?
Mo4 O14 2.519(7) . ?
Cu1 O2 2.545(4) . ?
Cu1 O1 1.943(5) . ?
Cu1 O1 1.943(5) 7_667 ?
Cu1 N1 1.944(4) 7_667 ?
Cu1 N1 1.945(4) . ?
P1 O13 1.575(7) . ?
P1 O13 1.575(7) 5_676 ?
P1 O14 1.538(7) 5_676 ?
P1 O14 1.538(7) . ?
P1 O15 1.502(5) 6_575 ?
P1 O15 1.502(5) 5_676 ?
P1 O15 1.502(5) 2_656 ?
P1 O15 1.502(5) . ?
O1 C7 1.267(7) . ?
N1 C2 1.344(8) . ?
N1 C4 1.322(8) . ?
N2 C3 1.326(9) . ?
N2 C4 1.345(7) . ?
C1 H1 0.9300 . ?
C1 C2 1.391(7) . ?
C1 C3 1.373(9) . ?
C2 C7 1.475(9) . ?
C3 H3 0.9300 . ?
C4 H4 0.9300 . ?
C7 N3 1.18(3) . ?
C7 N16 1.48(2) . ?
N3 H3A 0.8600 . ?
N3 C6 1.54(3) . ?
C6 C6 0.88(3) 6_565 ?
C6 H6A 0.9700 . ?
C6 H6B 0.9700 . ?
C6A C6A 1.43(4) 6_565 ?
C6A H6AA 0.9700 . ?
C6A H6AB 0.9700 . ?
C6A N16 1.41(3) . ?
N16 H16 0.8600 . ?

loop_
_geom_torsion_atom_site_label_1
_geom_torsion_atom_site_label_2
_geom_torsion_atom_site_label_3
_geom_torsion_atom_site_label_4
_geom_torsion
_geom_torsion_site_symmetry_1
_geom_torsion_site_symmetry_2
_geom_torsion_site_symmetry_3
_geom_torsion_site_symmetry_4
_geom_torsion_publ_flag
Cu1 O1 C7 C2 -0.6(7) . . . . ?
Cu1 O1 C7 N3 -167.2(13) . . . . ?
Cu1 O1 C7 N16 170.0(11) . . . . ?
Cu1 N1 C2 C1 -179.4(4) . . . . ?
Cu1 N1 C2 C7 0.7(6) . . . . ?
Cu1 N1 C4 N2 -179.1(4) . . . . ?
O4 Mo1 O9 Mo2 101.5(4) 2_656 . . . ?
O4 Mo1 O9 Mo2 -55.5(4) . . . . ?
O4 Mo3 O2 Cu1 -51.7(3) . . . . ?
O4 Mo3 O5 Mo2 53.7(4) . . . . ?
O6 Mo2 O9 Mo1 -16.8(8) . . . . ?
O6 Mo2 O10 Mo4 -56.2(5) . . . . ?
O3 Mo2 O9 Mo1 155.7(4) . . . . ?
O3 Mo2 O10 Mo4 -157.2(5) . . . . ?
O2 Mo3 O4 Mo1 -155.1(4) . . . . ?
O2 Mo3 O5 Mo2 154.4(4) . . . . ?
O5 Mo2 O9 Mo1 55.3(4) . . . . ?
O5 Mo2 O10 Mo4 22.0(9) . . . . ?
O5 Mo3 O4 Mo1 -52.6(4) . . . . ?
O5 Mo3 O2 Cu1 -142.5(3) . . . . ?
O1 C7 N3 C6 -2(3) . . . . ?
O1 C7 N16 C6A 5(2) . . . . ?
O7 Mo3 O4 Mo1 31.0(8) . . . . ?
O7 Mo3 O2 Cu1 125.9(3) . . . . ?
O7 Mo3 O5 Mo2 -103.9(4) . . . . ?
N1 C2 C7 O1 -0.1(8) . . . . ?
N1 C2 C7 N3 165.2(14) . . . . ?
N1 C2 C7 N16 -171.4(11) . . . . ?
O9 Mo1 O9 Mo2 23.1(4) 2_656 . . . ?
O9 Mo2 O10 Mo4 100.7(5) . . . . ?
O10 Mo2 O9 Mo1 -101.1(4) . . . . ?
O11 Mo1 O9 Mo2 -156.9(4) . . . . ?
C1 C2 C7 O1 -179.9(6) . . . . ?
C1 C2 C7 N3 -14.6(16) . . . . ?
C1 C2 C7 N16 8.8(13) . . . . ?
O12 Mo3 O4 Mo1 104.0(4) . . . . ?
O12 Mo3 O2 Cu1 37.3(3) . . . . ?
O12 Mo3 O5 Mo2 -25.1(7) . . . . ?
C2 N1 C4 N2 0.7(8) . . . . ?
C2 C1 C3 N2 0.3(9) . . . . ?
C2 C7 N3 C6 -167.4(14) . . . . ?
C2 C7 N16 C6A 176.1(15) . . . . ?
C3 N2 C4 N1 -1.5(8) . . . . ?
C3 C1 C2 N1 -1.2(8) . . . . ?
C3 C1 C2 C7 178.7(6) . . . . ?
C4 N1 C2 C1 0.7(7) . . . . ?
C4 N1 C2 C7 -179.1(5) . . . . ?
C4 N2 C3 C1 1.0(9) . . . . ?
C7 N3 C6 C6 145.5(16) . . . 6_565 ?
O13 Mo3 O4 Mo1 40.4(4) . . . . ?
O13 Mo3 O2 Cu1 82.2(6) . . . . ?
O13 Mo3 O5 Mo2 -40.6(4) . . . . ?
O13 P1 O14 Mo2 -116.8(4) 5_676 . . . ?
O13 P1 O14 Mo2 -63.2(4) . . . 6_575 ?
O13 P1 O14 Mo2 63.2(4) . . . . ?
O13 P1 O14 Mo2 116.8(4) 5_676 . . 6_575 ?
O13 P1 O14 Mo4 0.000(1) 5_676 . . . ?
O13 P1 O14 Mo4 180.000(0) . . . . ?
O13 P1 O15 Mo1 -120.8(4) . . . 5_676 ?
O13 P1 O15 Mo1 59.2(4) 5_676 . . 5_676 ?
O13 P1 O15 Mo2 115.8(4) . . . 6_575 ?
O13 P1 O15 Mo2 -64.2(4) 5_676 . . 6_575 ?
O14 Mo2 O9 Mo1 -36.3(4) . . . . ?
O14 Mo2 O10 Mo4 6.1(4) . . . . ?
O14 P1 O13 Mo3 118.0(3) 5_676 . . . ?
O14 P1 O13 Mo3 -62.0(3) . . . . ?
O14 P1 O13 Mo3 -118.0(3) 5_676 . . 6_575 ?
O14 P1 O13 Mo3 62.0(3) . . . 6_575 ?
O14 P1 O13 Mo4 180.000(0) . . . 5_676 ?
O14 P1 O13 Mo4 0.000(0) 5_676 . . 5_676 ?
O14 P1 O15 Mo1 -56.1(4) 5_676 . . 5_676 ?
O14 P1 O15 Mo1 123.9(4) . . . 5_676 ?
O14 P1 O15 Mo2 0.5(3) . . . 6_575 ?
O14 P1 O15 Mo2 -179.5(3) 5_676 . . 6_575 ?
O15 Mo1 O9 Mo2 36.4(4) 5_676 . . . ?
O15 Mo1 O9 Mo2 8.2(4) 6_575 . . . ?
O15 Mo2 O9 Mo1 -8.1(4) 6_575 . . . ?
O15 Mo2 O10 Mo4 37.9(5) 6_575 . . . ?
O15 P1 O13 Mo3 123.6(5) 6_575 . . 6_575 ?
O15 P1 O13 Mo3 -123.6(5) . . . . ?
O15 P1 O13 Mo3 179.6(3) 2_656 . . . ?
O15 P1 O13 Mo3 -179.6(3) 5_676 . . 6_575 ?
O15 P1 O13 Mo3 -0.4(3) 6_575 . . . ?
O15 P1 O13 Mo3 -56.4(5) 2_656 . . 6_575 ?
O15 P1 O13 Mo3 56.4(5) 5_676 . . . ?
O15 P1 O13 Mo3 0.4(3) . . . 6_575 ?
O15 P1 O13 Mo4 61.6(2) 2_656 . . 5_676 ?
O15 P1 O13 Mo4 -118.4(2) 6_575 . . 5_676 ?
O15 P1 O13 Mo4 -61.6(2) 5_676 . . 5_676 ?
O15 P1 O13 Mo4 118.4(2) . . . 5_676 ?
O15 P1 O14 Mo2 -179.4(3) 2_656 . . . ?
O15 P1 O14 Mo2 125.7(5) . . . . ?
O15 P1 O14 Mo2 -54.3(5) 5_676 . . . ?
O15 P1 O14 Mo2 -0.6(3) . . . 6_575 ?
O15 P1 O14 Mo2 0.6(3) 6_575 . . . ?
O15 P1 O14 Mo2 54.3(5) 2_656 . . 6_575 ?
O15 P1 O14 Mo2 -125.7(5) 6_575 . . 6_575 ?
O15 P1 O14 Mo2 179.4(3) 5_676 . . 6_575 ?
O15 P1 O14 Mo4 62.6(2) 5_676 . . . ?
O15 P1 O14 Mo4 -62.6(2) 2_656 . . . ?
O15 P1 O14 Mo4 -117.4(2) . . . . ?
O15 P1 O14 Mo4 117.4(2) 6_575 . . . ?
O15 P1 O15 Mo1 180.000(0) 6_575 . . 5_676 ?
O15 P1 O15 Mo1 0.000(0) 2_656 . . 5_676 ?
O15 P1 O15 Mo2 -123.3(5) 2_656 . . 6_575 ?
O15 P1 O15 Mo2 56.7(5) 6_575 . . 6_575 ?
C6A C6A N16 C7 121.2(16) 6_565 . . . ?
